data_4335931
loop_
_publ_author_name
'Yan Liu'
'Ke Mo'
'Yong Cui'

_publ_contact_author 'Yong Cui'
_publ_contact_author_email yongcui@sjtu.edu.cn
_publ_contact_author_fax +86-21-54741297
_publ_contact_author_phone +86-21-54747687
_publ_section_title
;
 Porous and Robust Lanthanide Metal-Organoboron Frameworks as Water
 Tolerant Lewis Acid Catalysts
;
_journal_name_full 'Inorganic Chemistry'
_journal_page_first 10286
_journal_page_last 10291
_journal_paper_doi 10.1021/ic400598x
_journal_volume 52
_journal_year 2013
_chemical_formula_sum 'C149 H196 B4 La4 N6 O35'
_chemical_formula_weight 3230.00
_chemical_name_systematic
; 
 ? 
;
_space_group_IT_number 52
_symmetry_cell_setting orthorhombic
_symmetry_space_group_name_Hall '-P 2a 2bc'
_symmetry_space_group_name_H-M 'P n n a'
_atom_sites_solution_hydrogens geom
_atom_sites_solution_primary direct
_atom_sites_solution_secondary difmap
_audit_creation_method SHELXL-97
_cell_angle_alpha 90.00
_cell_angle_beta 90.00
_cell_angle_gamma 90.00
_cell_formula_units_Z 4
_cell_length_a 37.927(3)
_cell_length_b 27.1472(19)
_cell_length_c 18.4835(12)
_cell_measurement_reflns_used 9798
_cell_measurement_temperature 123
_cell_measurement_theta_max 25
_cell_measurement_theta_min 1.25
_cell_volume 19031(2)
_computing_cell_refinement 'SAINT (Bruker, 1999)'
_computing_data_collection 'SMART (Bruker, 1997)'
_computing_data_reduction SAINT
_computing_molecular_graphics 'SHELXTL-PLUS (Sheldrick, 1990)'
_computing_publication_material SHELXL-97
_computing_structure_refinement 'SHELXL-97 (Sheldrick, 1997)'
_computing_structure_solution 'SHELXS-97 (Sheldrick, 1990)'
_diffrn_ambient_temperature 123
_diffrn_measured_fraction_theta_full 0.997
_diffrn_measured_fraction_theta_max 0.997
_diffrn_radiation_monochromator graphite
_diffrn_radiation_source 'fine-focus sealed tube'
_diffrn_radiation_type MoK\a
_diffrn_radiation_wavelength 0.71073
_diffrn_reflns_av_R_equivalents 0.1378
_diffrn_reflns_av_sigmaI/netI 0.0770
_diffrn_reflns_limit_h_max 45
_diffrn_reflns_limit_h_min -45
_diffrn_reflns_limit_k_max 32
_diffrn_reflns_limit_k_min -31
_diffrn_reflns_limit_l_max 21
_diffrn_reflns_limit_l_min -15
_diffrn_reflns_number 133736
_diffrn_reflns_theta_full 25.00
_diffrn_reflns_theta_max 25.00
_diffrn_reflns_theta_min 1.23
_exptl_absorpt_coefficient_mu 0.940
_exptl_absorpt_correction_T_max 0.925
_exptl_absorpt_correction_T_min 0.910
_exptl_absorpt_correction_type multi-scan
_exptl_absorpt_process_details 'SADABS (Sheldrick, 1996)'
_exptl_crystal_colour colorless
_exptl_crystal_density_diffrn 1.127
_exptl_crystal_description block
_exptl_crystal_F_000 6640
_exptl_crystal_size_max 0.10
_exptl_crystal_size_mid 0.08
_exptl_crystal_size_min 0.08
_refine_diff_density_max 1.457
_refine_diff_density_min -1.186
_refine_diff_density_rms 0.122
_refine_ls_extinction_method none
_refine_ls_goodness_of_fit_ref 1.015
_refine_ls_hydrogen_treatment constr
_refine_ls_matrix_type full
_refine_ls_number_parameters 687
_refine_ls_number_reflns 16714
_refine_ls_number_restraints 38
_refine_ls_restrained_S_all 1.573
_refine_ls_R_factor_all 0.1201
_refine_ls_R_factor_gt 0.0609
_refine_ls_shift/su_max 0.000
_refine_ls_shift/su_mean 0.000
_refine_ls_structure_factor_coef Fsqd
_refine_ls_weighting_details 'calc w=1/[\s^2^(Fo^2^)+(0.0802P)^2^+100.3017P] where P=(Fo^2^+2Fc^2^)/3'
_refine_ls_weighting_scheme calc
_refine_ls_wR_factor_gt 0.1566
_refine_ls_wR_factor_ref 0.1973
_reflns_number_gt 9798
_reflns_number_total 16714
_reflns_threshold_expression >2sigma(I)
_cod_data_source_file ic400598x_si_002_2.cif
_cod_data_source_block '[Me2NH2]2[La4(CO3)L4(DMF)4(H2O)2]2H2O'
_cod_database_code 4335931

loop_
_symmetry_equiv_pos_as_xyz
'x, y, z'
'-x+1/2, -y, z'
'x, -y+1/2, -z+1/2'
'-x+1/2, y+1/2, -z+1/2'
'-x, -y, -z'
'x-1/2, y, -z'
'-x, y-1/2, z-1/2'
'x-1/2, -y-1/2, z-1/2'

loop_
_atom_site_label
_atom_site_type_symbol
_atom_site_fract_x
_atom_site_fract_y
_atom_site_fract_z
_atom_site_U_iso_or_equiv
_atom_site_adp_type
_atom_site_occupancy
_atom_site_symmetry_multiplicity
_atom_site_calc_flag
_atom_site_refinement_flags
La1 La 1.023392(16) 0.74087(2) 0.62619(3) 0.02567(19) Uani 1 1 d .
La2 La 0.900568(17) 0.74851(3) 0.61948(4) 0.0312(2) Uani 1 1 d .
C1 C 0.9634(3) 0.6775(4) 0.5166(6) 0.031(3) Uani 1 1 d .
C2 C 0.96486(15) 0.64738(19) 0.4475(3) 0.030(3) Uani 1 1 d G
C3 C 0.98831(13) 0.66029(17) 0.3929(3) 0.037(3) Uani 1 1 d G
C4 C 0.98994(13) 0.63246(18) 0.3299(3) 0.035(3) Uani 1 1 d G
C5 C 0.96812(15) 0.59172(18) 0.3214(3) 0.032(3) Uani 1 1 d G
C6 C 0.94467(13) 0.57881(16) 0.3760(3) 0.033(3) Uani 1 1 d GD
C7 C 0.94304(13) 0.60664(18) 0.4391(3) 0.032(3) Uani 1 1 d GD
C8 C 1.0110(2) 0.7082(2) 0.3983(4) 0.055(4) Uani 1 1 d G
H8A H 1.0072 0.7234 0.4446 0.083 Uiso 1 1 calc R
H8B H 1.0042 0.7306 0.3606 0.083 Uiso 1 1 calc R
H8C H 1.0355 0.7000 0.3932 0.083 Uiso 1 1 calc R
C9 C 1.01859(19) 0.6458(3) 0.2747(4) 0.051(4) Uani 1 1 d G
H9A H 1.0307 0.6750 0.2903 0.076 Uiso 1 1 calc R
H9B H 1.0079 0.6516 0.2284 0.076 Uiso 1 1 calc R
H9C H 1.0351 0.6191 0.2709 0.076 Uiso 1 1 calc R
C10 C 0.91702(19) 0.5382(2) 0.3644(4) 0.048(4) Uani 1 1 d GD
H10A H 0.9213 0.5221 0.3190 0.072 Uiso 1 1 calc R
H10B H 0.8939 0.5526 0.3640 0.072 Uiso 1 1 calc R
H10C H 0.9186 0.5146 0.4030 0.072 Uiso 1 1 calc R
C11 C 0.9190(2) 0.5902(3) 0.5029(3) 0.049(4) Uani 1 1 d GD
H11A H 0.9056 0.5617 0.4887 0.074 Uiso 1 1 calc R
H11B H 0.9031 0.6165 0.5152 0.074 Uiso 1 1 calc R
H11C H 0.9333 0.5822 0.5441 0.074 Uiso 1 1 calc R
C12 C 0.96943(15) 0.50411(14) 0.2406(3) 0.031(3) Uani 1 1 d G
C13 C 0.99691(13) 0.47872(16) 0.2735(3) 0.036(3) Uani 1 1 d G
C14 C 0.99888(12) 0.42775(16) 0.2677(3) 0.039(3) Uani 1 1 d G
C15 C 0.97337(13) 0.40216(14) 0.2290(3) 0.032(3) Uani 1 1 d G
C16 C 0.94589(12) 0.42755(16) 0.1960(3) 0.035(3) Uani 1 1 d GD
C17 C 0.94392(13) 0.47853(16) 0.2018(3) 0.032(3) Uani 1 1 d GD
C18 C 1.02702(18) 0.5060(2) 0.3144(4) 0.055(4) Uani 1 1 d GD
H18A H 1.0224 0.5408 0.3144 0.083 Uiso 1 1 calc R
H18B H 1.0491 0.4998 0.2906 0.083 Uiso 1 1 calc R
H18C H 1.0282 0.4944 0.3633 0.083 Uiso 1 1 calc R
C19 C 1.03053(16) 0.3989(2) 0.2999(4) 0.062(5) Uani 1 1 d GD
H19A H 1.0275 0.3644 0.2908 0.093 Uiso 1 1 calc R
H19B H 1.0317 0.4046 0.3511 0.093 Uiso 1 1 calc R
H19C H 1.0520 0.4100 0.2776 0.093 Uiso 1 1 calc R
C20 C 0.91727(16) 0.3988(2) 0.1539(4) 0.048(4) Uani 1 1 d GD
H20A H 0.9226 0.3642 0.1552 0.072 Uiso 1 1 calc R
H20B H 0.9168 0.4099 0.1046 0.072 Uiso 1 1 calc R
H20C H 0.8947 0.4044 0.1759 0.072 Uiso 1 1 calc R
C21 C 0.91232(17) 0.5049(2) 0.1659(4) 0.053(4) Uani 1 1 d GD
H21A H 0.8978 0.4810 0.1418 0.079 Uiso 1 1 calc R
H21B H 0.9208 0.5284 0.1313 0.079 Uiso 1 1 calc R
H21C H 0.8987 0.5215 0.2023 0.079 Uiso 1 1 calc R
C22 C 0.97498(19) 0.34628(14) 0.2240(5) 0.043(3) Uani 1 1 d G
C23 C 0.96579(13) 0.59561(15) 0.1708(2) 0.030(3) Uani 1 1 d G
C24 C 0.98713(13) 0.58447(16) 0.1119(2) 0.034(3) Uani 1 1 d GD
C25 C 0.98703(11) 0.61485(15) 0.0514(2) 0.034(3) Uani 1 1 d GD
C26 C 0.96560(12) 0.65637(15) 0.0498(2) 0.031(3) Uani 1 1 d G
C27 C 0.94426(11) 0.66751(14) 0.1087(2) 0.037(3) Uani 1 1 d GD
C28 C 0.94436(11) 0.63713(14) 0.1692(2) 0.035(3) Uani 1 1 d GD
C29 C 1.01484(19) 0.5427(2) 0.1136(3) 0.055(4) Uani 1 1 d GD
H29A H 1.0124 0.5243 0.1576 0.083 Uiso 1 1 calc R
H29B H 1.0381 0.5567 0.1111 0.083 Uiso 1 1 calc R
H29C H 1.0112 0.5212 0.0730 0.083 Uiso 1 1 calc R
C30 C 1.00844(14) 0.6011(2) -0.0172(3) 0.049(4) Uani 1 1 d GD
H30A H 1.0053 0.6262 -0.0533 0.073 Uiso 1 1 calc R
H30B H 1.0003 0.5701 -0.0357 0.073 Uiso 1 1 calc R
H30C H 1.0330 0.5986 -0.0050 0.073 Uiso 1 1 calc R
C31 C 0.92296(16) 0.71599(18) 0.1103(3) 0.043(3) Uani 1 1 d GD
H31A H 0.9255 0.7327 0.0649 0.065 Uiso 1 1 calc R
H31B H 0.9316 0.7366 0.1485 0.065 Uiso 1 1 calc R
H31C H 0.8985 0.7087 0.1185 0.065 Uiso 1 1 calc R
C32 C 0.91649(12) 0.64764(19) 0.2278(2) 0.054(4) Uani 1 1 d GD
H32A H 0.9191 0.6245 0.2667 0.081 Uiso 1 1 calc R
H32B H 0.8933 0.6445 0.2073 0.081 Uiso 1 1 calc R
H32C H 0.9196 0.6805 0.2460 0.081 Uiso 1 1 calc R
C33 C 0.96521(18) 0.6899(2) -0.0160(2) 0.031(3) Uani 1 1 d G
C34 C 0.8444(3) 0.7380(4) 0.5070(4) 0.051(4) Uani 1 1 d G
C35 C 0.81811(9) 0.7341(2) 0.4463(2) 0.048(4) Uani 1 1 d G
C36 C 0.82675(10) 0.7081(2) 0.3841(2) 0.054(4) Uani 1 1 d GD
C37 C 0.80515(11) 0.7109(2) 0.3235(2) 0.052(4) Uani 1 1 d GD
C38 C 0.77492(10) 0.73982(18) 0.3251(2) 0.054(4) Uani 1 1 d G
C39 C 0.76628(10) 0.76590(16) 0.3873(2) 0.058(4) Uani 1 1 d G
C40 C 0.78787(9) 0.76306(16) 0.4480(2) 0.059(4) Uani 1 1 d G
C41 C 0.86110(12) 0.6767(3) 0.3804(3) 0.074(5) Uani 1 1 d GD
H41A H 0.8731 0.6783 0.4261 0.110 Uiso 1 1 calc R
H41B H 0.8762 0.6894 0.3431 0.110 Uiso 1 1 calc R
H41C H 0.8552 0.6431 0.3698 0.110 Uiso 1 1 calc R
C42 C 0.81388(14) 0.6774(2) 0.2573(2) 0.075(5) Uani 1 1 d GD
H42A H 0.7970 0.6831 0.2196 0.112 Uiso 1 1 calc R
H42B H 0.8130 0.6435 0.2717 0.112 Uiso 1 1 calc R
H42C H 0.8371 0.6850 0.2398 0.112 Uiso 1 1 calc R
C43 C 0.73338(12) 0.80142(17) 0.3917(2) 0.096(7) Uani 1 1 d GD
H43A H 0.7206 0.8002 0.3469 0.144 Uiso 1 1 calc R
H43B H 0.7413 0.8345 0.4004 0.144 Uiso 1 1 calc R
H43C H 0.7182 0.7912 0.4305 0.144 Uiso 1 1 calc R
C44 C 0.77751(11) 0.78679(16) 0.5204(2) 0.097(7) Uani 1 1 d GD
H44A H 0.7563 0.8056 0.5142 0.146 Uiso 1 1 calc R
H44B H 0.7962 0.8081 0.5365 0.146 Uiso 1 1 calc R
H44C H 0.7736 0.7615 0.5558 0.146 Uiso 1 1 calc R
C45 C 0.71137(12) 0.7500(2) 0.2500(2) 0.043(5) Uani 1 2 d SGD
C46 C 0.69280(13) 0.7912(3) 0.2250(2) 0.042(3) Uani 1 1 d GD
C47 C 0.65615(13) 0.7921(3) 0.2258(3) 0.039(3) Uani 1 1 d GD
C48 C 0.63833(12) 0.7500(3) 0.2500(3) 0.036(4) Uani 1 2 d SGD
C49 C 0.7135(4) 0.8371(6) 0.2002(9) 0.065(5) Uani 1 1 d D
H49A H 0.6972 0.8621 0.1849 0.098 Uiso 1 1 calc R
H49B H 0.7287 0.8284 0.1607 0.098 Uiso 1 1 calc R
H49C H 0.7274 0.8493 0.2397 0.098 Uiso 1 1 calc R
C50 C 0.6340(3) 0.8370(5) 0.2034(8) 0.055(4) Uani 1 1 d D
H50A H 0.6494 0.8631 0.1881 0.082 Uiso 1 1 calc R
H50B H 0.6201 0.8479 0.2438 0.082 Uiso 1 1 calc R
H50C H 0.6187 0.8281 0.1642 0.082 Uiso 1 1 calc R
C51 C 0.59785(12) 0.7500(4) 0.2500(3) 0.033(4) Uani 1 2 d SG
C52 C 0.83068(14) 0.7500(3) 0.7500(2) 0.040(4) Uani 1 2 d SG
C53 C 0.79076(14) 0.7500(2) 0.7500(2) 0.036(4) Uani 1 2 d SGD
C54 C 0.77261(14) 0.7090(3) 0.7745(2) 0.043(3) Uani 1 1 d GD
C55 C 0.73560(14) 0.7093(3) 0.7766(2) 0.047(4) Uani 1 1 d GD
C56 C 0.71682(14) 0.7500(3) 0.7500(2) 0.044(5) Uani 1 2 d SGD
C57 C 0.79335(16) 0.6625(3) 0.7978(2) 0.061(4) Uani 1 1 d G
H57A H 0.8182 0.6686 0.7931 0.091 Uiso 1 1 calc R
H57B H 0.7868 0.6353 0.7676 0.091 Uiso 1 1 calc R
H57C H 0.7880 0.6549 0.8473 0.091 Uiso 1 1 calc R
C58 C 0.71733(16) 0.6640(3) 0.8083(2) 0.069(5) Uani 1 1 d G
H58A H 0.7348 0.6405 0.8234 0.104 Uiso 1 1 calc R
H58B H 0.7024 0.6494 0.7723 0.104 Uiso 1 1 calc R
H58C H 0.7033 0.6736 0.8492 0.104 Uiso 1 1 calc R
C59 C 0.65463(17) 0.7425(3) 0.8255(3) 0.048(4) Uani 1 1 d G
C60 C 0.66404(15) 0.7706(3) 0.8854(3) 0.052(4) Uani 1 1 d G
C61 C 0.64599(16) 0.7648(2) 0.9503(3) 0.057(4) Uani 1 1 d G
C62 C 0.61853(16) 0.7311(2) 0.9553(3) 0.056(4) Uani 1 1 d G
C63 C 0.60912(16) 0.7031(2) 0.8954(3) 0.067(5) Uani 1 1 d G
C64 C 0.62717(17) 0.7088(3) 0.8305(3) 0.064(5) Uani 1 1 d G
C65 C 0.6918(2) 0.8118(4) 0.8820(5) 0.094(7) Uani 1 1 d G
H65A H 0.7025 0.8122 0.8349 0.141 Uiso 1 1 calc R
H65B H 0.7096 0.8060 0.9180 0.141 Uiso 1 1 calc R
H65C H 0.6807 0.8429 0.8910 0.141 Uiso 1 1 calc R
C66 C 0.6553(2) 0.7978(3) 1.0153(4) 0.087(6) Uani 1 1 d G
H66A H 0.6747 0.8188 1.0028 0.131 Uiso 1 1 calc R
H66B H 0.6617 0.7775 1.0558 0.131 Uiso 1 1 calc R
H66C H 0.6353 0.8176 1.0279 0.131 Uiso 1 1 calc R
C67 C 0.5781(2) 0.6642(4) 0.9019(5) 0.111(9) Uani 1 1 d GD
H67A H 0.5686 0.6650 0.9500 0.167 Uiso 1 1 calc R
H67B H 0.5870 0.6318 0.8918 0.167 Uiso 1 1 calc R
H67C H 0.5599 0.6722 0.8677 0.167 Uiso 1 1 calc R
C68 C 0.6157(3) 0.6756(4) 0.7665(4) 0.100(8) Uani 1 1 d GD
H68A H 0.5964 0.6551 0.7813 0.151 Uiso 1 1 calc R
H68B H 0.6352 0.6552 0.7519 0.151 Uiso 1 1 calc R
H68C H 0.6085 0.6958 0.7266 0.151 Uiso 1 1 calc R
C69 C 0.6000(2) 0.7244(4) 1.0256(3) 0.063(4) Uani 1 1 d G
C70 C 1.0355(6) 0.5530(8) 0.5172(13) 0.106 Uani 1 1 d .
H70A H 1.0403 0.5344 0.4742 0.158 Uiso 1 1 calc R
H70B H 1.0110 0.5622 0.5181 0.158 Uiso 1 1 calc R
H70C H 1.0408 0.5334 0.5590 0.158 Uiso 1 1 calc R
C71 C 1.0758(6) 0.6106(8) 0.4584(12) 0.104 Uani 1 1 d .
H71A H 1.0756 0.5849 0.4227 0.155 Uiso 1 1 calc R
H71B H 1.0996 0.6173 0.4728 0.155 Uiso 1 1 calc R
H71C H 1.0655 0.6398 0.4382 0.155 Uiso 1 1 calc R
C72 C 1.0529(5) 0.6293(8) 0.5795(10) 0.087(6) Uani 1 1 d D
H72A H 1.0404 0.6190 0.6201 0.104 Uiso 1 1 calc R
C73 C 0.9505(4) 0.7500 0.7500 0.026(3) Uani 1 2 d S
O1 O 0.9906(2) 0.6793(3) 0.5552(5) 0.041(2) Uani 1 1 d .
O2 O 0.9347(2) 0.6986(3) 0.5321(5) 0.045(2) Uani 1 1 d .
O3 O 0.9724(3) 0.3218(3) 0.2808(6) 0.054(3) Uani 1 1 d .
O4 O 0.9792(3) 0.3277(3) 0.1631(6) 0.058(3) Uani 1 1 d .
O5 O 0.9370(2) 0.6917(3) -0.0514(5) 0.045(2) Uani 1 1 d .
O6 O 0.9931(2) 0.7128(3) -0.0312(4) 0.038(2) Uani 1 1 d .
O7 O 0.8528(3) 0.7001(4) 0.5419(5) 0.062(3) Uani 1 1 d .
O8 O 0.8582(3) 0.7791(4) 0.5219(6) 0.064(3) Uani 1 1 d .
O9 O 0.5823(2) 0.7399(3) 0.1917(4) 0.037(2) Uani 1 1 d .
O10 O 0.8452(2) 0.7493(4) 0.6900(5) 0.056(3) Uani 1 1 d .
O11 O 0.6209(3) 0.7111(5) 1.0812(6) 0.082(4) Uani 1 1 d .
O12 O 0.5690(3) 0.7308(5) 1.0327(5) 0.074(4) Uani 1 1 d .
O13 O 1.0661(3) 0.6712(5) 0.5786(7) 0.084(4) Uani 1 1 d .
O14 O 0.8910(3) 0.8393(4) 0.6644(6) 0.075(3) Uani 1 1 d D
O15 O 0.9165(3) 0.7500 0.7500 0.048(3) Uani 1 2 d S
O16 O 0.9657(2) 0.7461(3) 0.6890(4) 0.038(2) Uani 1 1 d .
O17 O 0.8937(3) 0.6600(4) 0.6748(6) 0.063(3) Uani 1 1 d .
N1 N 1.0565(4) 0.5959(6) 0.5177(8) 0.083(5) Uani 1 1 d D
B1 B 0.9675(4) 0.5634(5) 0.2442(8) 0.033(3) Uani 1 1 d .
B2 B 0.7532(6) 0.7500 0.2500 0.053(6) Uani 1 2 d S
B3 B 0.6750(6) 0.7500 0.7500 0.053(6) Uani 1 2 d S
C75 C 0.8721(11) 0.8947(17) 0.540(3) 0.310 Uiso 1 1 d D
H75A H 0.8622 0.9205 0.5113 0.465 Uiso 1 1 calc R
H75B H 0.8534 0.8754 0.5610 0.465 Uiso 1 1 calc R
H75C H 0.8867 0.8740 0.5110 0.465 Uiso 1 1 calc R
C76 C 0.9205(11) 0.9536(16) 0.573(3) 0.310 Uiso 1 1 d D
H76A H 0.9342 0.9665 0.6121 0.465 Uiso 1 1 calc R
H76B H 0.9084 0.9801 0.5490 0.465 Uiso 1 1 calc R
H76C H 0.9358 0.9375 0.5388 0.465 Uiso 1 1 calc R
N2 N 0.8942(13) 0.9173(13) 0.6013(19) 0.348 Uiso 1 1 d D
C74 C 0.9103(9) 0.8770(12) 0.648(3) 0.310 Uiso 1 1 d D
H74A H 0.9336 0.8792 0.6634 0.372 Uiso 1 1 calc R
N3 N 0.7964(10) 0.6246(13) 0.592(2) 0.245 Uiso 1 1 d D
C77 C 0.8344(11) 0.6066(17) 0.602(2) 0.28(2) Uiso 1 1 d D
H77A H 0.8423 0.6145 0.6497 0.419 Uiso 1 1 calc R
H77B H 0.8493 0.6224 0.5669 0.419 Uiso 1 1 calc R
H77C H 0.8352 0.5716 0.5949 0.419 Uiso 1 1 calc R
C78 C 0.7799(11) 0.6139(19) 0.519(2) 0.305 Uiso 1 1 d D
H78A H 0.7561 0.6261 0.5180 0.457 Uiso 1 1 calc R
H78B H 0.7798 0.5791 0.5103 0.457 Uiso 1 1 calc R
H78C H 0.7933 0.6300 0.4815 0.457 Uiso 1 1 calc R
O18 O 0.678(2) 0.604(4) 1.005(5) 0.36(4) Uiso 0.50 1 d P
O19 O 0.660(3) 0.560(4) 0.978(6) 0.41(5) Uiso 0.50 1 d P

loop_
_atom_site_aniso_label
_atom_site_aniso_U_11
_atom_site_aniso_U_22
_atom_site_aniso_U_33
_atom_site_aniso_U_23
_atom_site_aniso_U_13
_atom_site_aniso_U_12
La1 0.0235(3) 0.0320(3) 0.0215(3) -0.0033(3) 0.0000(3) 0.0017(3)
La2 0.0244(3) 0.0454(4) 0.0238(4) -0.0022(3) -0.0004(3) -0.0002(3)
C1 0.038(7) 0.028(6) 0.026(7) 0.003(5) 0.009(6) -0.005(5)
C2 0.028(6) 0.035(7) 0.028(7) -0.005(5) -0.005(5) 0.003(5)
C3 0.036(7) 0.038(7) 0.037(8) -0.008(5) 0.000(6) -0.011(5)
C4 0.043(7) 0.031(7) 0.031(7) -0.005(5) 0.005(6) -0.004(5)
C5 0.039(7) 0.026(6) 0.031(7) 0.000(5) 0.005(6) 0.005(5)
C6 0.046(7) 0.025(6) 0.028(7) -0.004(5) -0.002(6) -0.008(5)
C7 0.041(7) 0.029(6) 0.027(7) 0.001(5) 0.004(6) -0.007(5)
C8 0.068(10) 0.051(9) 0.048(9) -0.018(7) 0.010(8) -0.017(7)
C9 0.059(10) 0.051(9) 0.041(8) -0.015(7) 0.015(7) -0.014(7)
C10 0.053(9) 0.050(8) 0.040(8) -0.003(6) 0.002(7) -0.022(6)
C11 0.067(10) 0.041(8) 0.039(8) -0.009(6) 0.011(7) -0.010(7)
C12 0.042(7) 0.026(6) 0.024(7) -0.001(5) 0.001(5) 0.003(5)
C13 0.049(8) 0.029(6) 0.029(7) -0.001(5) -0.009(6) -0.003(6)
C14 0.045(8) 0.033(7) 0.040(8) 0.005(6) -0.008(6) -0.001(6)
C15 0.041(7) 0.027(6) 0.027(7) -0.001(5) 0.000(5) 0.004(5)
C16 0.039(7) 0.038(7) 0.027(7) -0.006(5) 0.000(6) 0.001(6)
C17 0.044(7) 0.027(6) 0.025(6) -0.001(5) -0.005(6) 0.004(5)
C18 0.060(9) 0.040(8) 0.066(11) -0.005(7) -0.020(8) -0.002(7)
C19 0.055(10) 0.049(9) 0.083(13) 0.008(8) -0.026(9) 0.010(7)
C20 0.056(9) 0.041(8) 0.046(9) -0.004(6) -0.013(7) 0.000(6)
C21 0.060(9) 0.034(8) 0.065(10) -0.006(7) -0.018(8) 0.005(6)
C22 0.041(8) 0.032(7) 0.057(9) -0.002(7) -0.010(7) 0.003(6)
C23 0.038(7) 0.028(6) 0.024(7) -0.002(5) -0.001(5) 0.000(5)
C24 0.039(7) 0.028(6) 0.036(8) -0.002(5) 0.005(6) 0.008(5)
C25 0.038(7) 0.030(6) 0.033(7) -0.004(5) 0.005(6) 0.001(5)
C26 0.037(7) 0.029(6) 0.026(7) 0.001(5) -0.001(6) 0.002(5)
C27 0.040(7) 0.036(7) 0.034(8) -0.001(5) 0.006(6) 0.005(5)
C28 0.046(8) 0.027(6) 0.031(7) 0.003(5) 0.005(6) 0.005(5)
C29 0.063(10) 0.051(8) 0.052(10) 0.006(7) 0.017(8) 0.027(7)
C30 0.066(10) 0.043(8) 0.037(8) -0.003(6) 0.013(7) 0.007(7)
C31 0.057(9) 0.043(7) 0.030(8) 0.006(6) 0.009(6) 0.018(6)
C32 0.055(9) 0.063(10) 0.045(9) 0.014(7) 0.018(7) 0.020(7)
C33 0.046(8) 0.026(6) 0.021(6) -0.001(5) 0.004(6) 0.004(5)
C34 0.043(8) 0.074(11) 0.035(8) 0.005(8) -0.002(7) 0.007(8)
C35 0.034(7) 0.084(11) 0.026(7) -0.003(7) -0.005(6) 0.002(7)
C36 0.037(8) 0.077(10) 0.046(9) -0.006(8) 0.000(7) -0.004(7)
C37 0.024(7) 0.095(12) 0.039(8) -0.009(8) 0.002(6) -0.007(7)
C38 0.026(7) 0.106(12) 0.030(7) -0.010(8) -0.001(6) -0.005(7)
C39 0.040(8) 0.094(12) 0.040(9) -0.013(8) 0.001(7) 0.008(8)
C40 0.043(8) 0.108(13) 0.025(7) -0.014(8) -0.001(6) 0.007(8)
C41 0.051(10) 0.109(14) 0.061(11) -0.023(10) -0.009(9) 0.023(9)
C42 0.048(9) 0.116(15) 0.060(11) -0.036(10) -0.008(9) 0.021(10)
C43 0.062(11) 0.16(2) 0.066(13) -0.050(13) -0.018(10) 0.044(12)
C44 0.078(13) 0.17(2) 0.041(10) -0.035(12) -0.004(10) 0.024(13)
C45 0.030(10) 0.072(14) 0.028(10) -0.006(9) 0.000 0.000
C46 0.030(7) 0.066(9) 0.030(7) -0.004(6) -0.001(6) -0.011(6)
C47 0.030(7) 0.061(9) 0.027(7) 0.003(6) -0.001(6) 0.000(6)
C48 0.022(8) 0.061(12) 0.026(9) 0.004(8) 0.000 0.000
C49 0.048(9) 0.084(12) 0.063(11) 0.016(9) 0.003(8) -0.016(8)
C50 0.050(9) 0.062(10) 0.052(10) 0.001(7) -0.002(8) -0.010(7)
C51 0.026(9) 0.040(10) 0.031(9) 0.012(8) 0.000 0.000
C52 0.029(9) 0.055(12) 0.036(11) -0.005(9) 0.000 0.000
C53 0.019(8) 0.055(12) 0.033(10) -0.005(8) 0.000 0.000
C54 0.035(7) 0.063(9) 0.031(7) 0.003(6) 0.000(6) 0.000(6)
C55 0.036(8) 0.073(10) 0.033(8) 0.002(7) -0.002(6) -0.010(7)
C56 0.031(9) 0.084(15) 0.016(8) 0.008(9) 0.000 0.000
C57 0.051(10) 0.073(11) 0.059(11) 0.001(8) -0.007(8) 0.004(8)
C58 0.043(9) 0.098(13) 0.067(11) 0.021(10) -0.004(9) -0.015(9)
C59 0.021(6) 0.091(11) 0.033(7) -0.014(7) 0.003(5) -0.009(7)
C60 0.037(7) 0.083(11) 0.035(8) -0.006(7) 0.002(6) -0.010(7)
C61 0.047(9) 0.097(12) 0.026(7) -0.017(7) 0.002(7) -0.008(8)
C62 0.050(9) 0.088(12) 0.030(8) -0.007(7) 0.013(7) -0.007(8)
C63 0.050(10) 0.104(13) 0.049(10) -0.006(9) 0.015(8) -0.025(9)
C64 0.040(9) 0.117(14) 0.034(9) -0.014(9) 0.006(7) -0.017(9)
C65 0.077(13) 0.130(17) 0.075(13) -0.034(12) 0.030(11) -0.054(12)
C66 0.085(14) 0.123(17) 0.053(11) -0.032(11) 0.008(10) -0.034(12)
C67 0.093(15) 0.17(2) 0.071(13) -0.049(14) 0.041(12) -0.073(15)
C68 0.080(13) 0.17(2) 0.056(13) -0.040(12) 0.022(10) -0.056(14)
C69 0.062(11) 0.084(12) 0.044(10) -0.009(8) 0.004(9) -0.018(9)
C70 0.106 0.106 0.106 0.000 0.000 0.000
C71 0.104 0.104 0.104 0.000 0.000 0.000
C72 0.076(14) 0.108(17) 0.075(15) -0.020(13) -0.006(11) 0.021(12)
C73 0.024(8) 0.026(9) 0.028(9) -0.007(7) 0.000 0.000
O1 0.048(6) 0.042(5) 0.035(5) -0.004(4) -0.010(5) -0.003(4)
O2 0.047(6) 0.048(5) 0.039(5) -0.014(4) 0.008(5) 0.001(4)
O3 0.063(7) 0.039(5) 0.061(6) 0.025(5) -0.019(5) -0.007(5)
O4 0.083(8) 0.032(5) 0.061(7) -0.015(5) 0.011(6) 0.004(5)
O5 0.043(5) 0.050(6) 0.044(6) 0.007(4) -0.011(5) 0.002(4)
O6 0.039(5) 0.037(5) 0.037(5) 0.008(4) 0.005(4) -0.004(4)
O7 0.061(7) 0.076(8) 0.047(6) -0.003(5) -0.014(5) 0.002(6)
O8 0.058(7) 0.079(8) 0.053(7) 0.002(6) -0.023(6) -0.001(6)
O9 0.028(4) 0.060(6) 0.024(4) -0.003(4) -0.009(4) 0.004(4)
O10 0.028(5) 0.099(8) 0.041(5) -0.006(5) 0.006(4) 0.006(5)
O11 0.057(7) 0.133(11) 0.055(8) 0.003(7) 0.001(6) 0.017(7)
O12 0.030(5) 0.152(11) 0.041(6) -0.019(7) 0.004(5) 0.005(6)
O13 0.065(8) 0.084(9) 0.103(11) -0.030(8) -0.002(7) 0.002(7)
O14 0.081(8) 0.073(8) 0.073(8) -0.013(6) 0.030(7) -0.002(6)
O15 0.023(6) 0.092(11) 0.030(7) -0.003(7) 0.000 0.000
O16 0.028(4) 0.059(6) 0.027(5) -0.004(4) 0.009(4) 0.000(4)
O17 0.083(8) 0.052(6) 0.053(7) 0.002(5) 0.006(6) 0.002(5)
N1 0.095(12) 0.085(11) 0.068(11) -0.009(8) 0.000(9) 0.007(9)
B1 0.039(8) 0.029(7) 0.030(8) 0.001(6) -0.001(7) 0.001(6)
B2 0.024(10) 0.091(19) 0.042(13) -0.018(13) 0.000 0.000
B3 0.042(13) 0.084(18) 0.034(12) -0.008(12) 0.000 0.000

loop_
_atom_type_symbol
_atom_type_description
_atom_type_scat_dispersion_real
_atom_type_scat_dispersion_imag
_atom_type_scat_source
C C 0.0033 0.0016 'International Tables Vol C Tables 4.2.6.8 and 6.1.1.4'
H H 0.0000 0.0000 'International Tables Vol C Tables 4.2.6.8 and 6.1.1.4'
B B 0.0013 0.0007 'International Tables Vol C Tables 4.2.6.8 and 6.1.1.4'
O O 0.0106 0.0060 'International Tables Vol C Tables 4.2.6.8 and 6.1.1.4'
La La -0.2871 2.4523 'International Tables Vol C Tables 4.2.6.8 and 6.1.1.4'
N N 0.0061 0.0033 'International Tables Vol C Tables 4.2.6.8 and 6.1.1.4'

loop_
_geom_angle_atom_site_label_1
_geom_angle_atom_site_label_2
_geom_angle_atom_site_label_3
_geom_angle
_geom_angle_site_symmetry_1
_geom_angle_site_symmetry_3
O3 La1 O6 154.2(3) 5_766 3_565
O3 La1 O4 118.7(3) 5_766 7_766
O6 La1 O4 71.7(3) 3_565 7_766
O3 La1 O1 86.2(3) 5_766 .
O6 La1 O1 74.3(3) 3_565 .
O4 La1 O1 141.2(3) 7_766 .
O3 La1 O16 76.5(3) 5_766 .
O6 La1 O16 83.8(3) 3_565 .
O4 La1 O16 77.3(3) 7_766 .
O1 La1 O16 81.0(3) . .
O3 La1 O12 130.1(4) 5_766 8_675
O6 La1 O12 71.3(3) 3_565 8_675
O4 La1 O12 85.8(4) 7_766 8_675
O1 La1 O12 100.7(3) . 8_675
O16 La1 O12 153.3(3) . 8_675
O3 La1 O9 75.8(3) 5_766 8_676
O6 La1 O9 129.5(3) 3_565 8_676
O4 La1 O9 73.3(3) 7_766 8_676
O1 La1 O9 145.1(3) . 8_676
O16 La1 O9 122.0(3) . 8_676
O12 La1 O9 70.9(3) 8_675 8_676
O3 La1 O13 72.1(4) 5_766 .
O6 La1 O13 114.7(4) 3_565 .
O4 La1 O13 143.6(4) 7_766 .
O1 La1 O13 69.2(3) . .
O16 La1 O13 137.5(4) . .
O12 La1 O13 64.9(4) 8_675 .
O9 La1 O13 76.8(3) 8_676 .
O10 La2 O5 137.4(3) . 3_565
O10 La2 O2 142.6(3) . .
O5 La2 O2 74.6(3) 3_565 .
O10 La2 O15 72.2(3) . .
O5 La2 O15 110.3(3) 3_565 .
O2 La2 O15 121.0(3) . .
O10 La2 O8 80.5(3) . .
O5 La2 O8 77.2(3) 3_565 .
O2 La2 O8 92.7(3) . .
O15 La2 O8 146.3(3) . .
O10 La2 O17 73.6(3) . .
O5 La2 O17 148.7(3) 3_565 .
O2 La2 O17 78.8(3) . .
O15 La2 O17 70.2(2) . .
O8 La2 O17 120.7(4) . .
O10 La2 O14 73.0(3) . .
O5 La2 O14 67.8(3) 3_565 .
O2 La2 O14 142.4(3) . .
O15 La2 O14 73.3(3) . .
O8 La2 O14 80.2(4) . .
O17 La2 O14 136.3(3) . .
O10 La2 O7 73.1(3) . .
O5 La2 O7 115.5(3) 3_565 .
O2 La2 O7 74.6(3) . .
O15 La2 O7 134.1(3) . .
O8 La2 O7 49.5(3) . .
O17 La2 O7 71.9(3) . .
O14 La2 O7 122.7(4) . .
O10 La2 O16 120.7(3) . .
O5 La2 O16 75.8(3) 3_565 .
O2 La2 O16 79.8(3) . .
O15 La2 O16 48.6(3) . .
O8 La2 O16 153.0(3) . .
O17 La2 O16 83.5(3) . .
O14 La2 O16 90.0(3) . .
O7 La2 O16 147.3(3) . .
O10 La2 C34 76.2(2) . .
O5 La2 C34 96.1(3) 3_565 .
O2 La2 C34 82.4(2) . .
O15 La2 C34 148.0(3) . .
O8 La2 C34 24.8(3) . .
O17 La2 C34 96.4(3) . .
O14 La2 C34 102.1(3) . .
O7 La2 C34 24.8(3) . .
O16 La2 C34 161.86(18) . .
O10 La2 C73 96.3(3) . .
O5 La2 C73 92.7(3) 3_565 .
O2 La2 C73 101.4(3) . .
O15 La2 C73 24.1(3) . .
O8 La2 C73 160.0(3) . .
O17 La2 C73 76.5(2) . .
O14 La2 C73 79.9(3) . .
O7 La2 C73 148.4(3) . .
O16 La2 C73 24.5(3) . .
C34 La2 C73 171.1(3) . .
O1 C1 O2 124.3(11) . .
O1 C1 C2 118.0(10) . .
O2 C1 C2 117.8(10) . .
C3 C2 C7 120.0 . .
C3 C2 C1 119.9(5) . .
C7 C2 C1 120.1(5) . .
C4 C3 C2 120.0 . .
C4 C3 C8 118.8 . .
C2 C3 C8 121.0 . .
C3 C4 C5 120.0 . .
C3 C4 C9 117.4 . .
C5 C4 C9 122.3 . .
C6 C5 C4 120.0 . .
C6 C5 B1 120.7(6) . .
C4 C5 B1 119.0(6) . .
C7 C6 C5 120.0 . .
C7 C6 C10 118.5 . .
C5 C6 C10 121.1 . .
C6 C7 C2 120.0 . .
C6 C7 C11 120.3 . .
C2 C7 C11 119.5 . .
C3 C8 H8A 109.5 . .
C3 C8 H8B 109.5 . .
H8A C8 H8B 109.5 . .
C3 C8 H8C 109.5 . .
H8A C8 H8C 109.5 . .
H8B C8 H8C 109.5 . .
C4 C9 H9A 109.5 . .
C4 C9 H9B 109.5 . .
H9A C9 H9B 109.5 . .
C4 C9 H9C 109.5 . .
H9A C9 H9C 109.5 . .
H9B C9 H9C 109.5 . .
C6 C10 H10A 109.5 . .
C6 C10 H10B 109.5 . .
H10A C10 H10B 109.5 . .
C6 C10 H10C 109.5 . .
H10A C10 H10C 109.5 . .
H10B C10 H10C 109.5 . .
C7 C11 H11A 109.5 . .
C7 C11 H11B 109.5 . .
H11A C11 H11B 109.5 . .
C7 C11 H11C 109.5 . .
H11A C11 H11C 109.5 . .
H11B C11 H11C 109.5 . .
C13 C12 C17 120.0 . .
C13 C12 B1 120.7(6) . .
C17 C12 B1 119.3(6) . .
C12 C13 C14 120.0 . .
C12 C13 C18 121.7 . .
C14 C13 C18 118.2 . .
C13 C14 C15 120.0 . .
C13 C14 C19 120.9 . .
C15 C14 C19 118.9 . .
C16 C15 C14 120.0 . .
C16 C15 C22 119.9 . .
C14 C15 C22 120.1 . .
C17 C16 C15 120.0 . .
C17 C16 C20 120.2 . .
C15 C16 C20 119.8 . .
C16 C17 C12 120.0 . .
C16 C17 C21 118.0 . .
C12 C17 C21 122.0 . .
C13 C18 H18A 109.5 . .
C13 C18 H18B 109.5 . .
H18A C18 H18B 109.5 . .
C13 C18 H18C 109.5 . .
H18A C18 H18C 109.5 . .
H18B C18 H18C 109.5 . .
C14 C19 H19A 109.5 . .
C14 C19 H19B 109.5 . .
H19A C19 H19B 109.5 . .
C14 C19 H19C 109.5 . .
H19A C19 H19C 109.5 . .
H19B C19 H19C 109.5 . .
C16 C20 H20A 109.5 . .
C16 C20 H20B 109.5 . .
H20A C20 H20B 109.5 . .
C16 C20 H20C 109.5 . .
H20A C20 H20C 109.5 . .
H20B C20 H20C 109.5 . .
C17 C21 H21A 109.5 . .
C17 C21 H21B 109.5 . .
H21A C21 H21B 109.5 . .
C17 C21 H21C 109.5 . .
H21A C21 H21C 109.5 . .
H21B C21 H21C 109.5 . .
O3 C22 O4 123.8(7) . .
O3 C22 C15 118.6(6) . .
O4 C22 C15 117.6(6) . .
C24 C23 C28 120.0 . .
C24 C23 B1 121.1(5) . .
C28 C23 B1 118.7(5) . .
C23 C24 C25 120.0 . .
C23 C24 C29 122.7 . .
C25 C24 C29 116.9 . .
C24 C25 C26 120.0 . .
C24 C25 C30 120.9 . .
C26 C25 C30 118.9 . .
C25 C26 C27 120.0 . .
C25 C26 C33 120.6 . .
C27 C26 C33 119.4 . .
C26 C27 C28 120.0 . .
C26 C27 C31 120.3 . .
C28 C27 C31 119.4 . .
C27 C28 C23 120.0 . .
C27 C28 C32 117.0 . .
C23 C28 C32 122.4 . .
C24 C29 H29A 109.5 . .
C24 C29 H29B 109.5 . .
H29A C29 H29B 109.5 . .
C24 C29 H29C 109.5 . .
H29A C29 H29C 109.5 . .
H29B C29 H29C 109.5 . .
C25 C30 H30A 109.5 . .
C25 C30 H30B 109.5 . .
H30A C30 H30B 109.5 . .
C25 C30 H30C 109.5 . .
H30A C30 H30C 109.5 . .
H30B C30 H30C 109.5 . .
C27 C31 H31A 109.5 . .
C27 C31 H31B 109.5 . .
H31A C31 H31B 109.5 . .
C27 C31 H31C 109.5 . .
H31A C31 H31C 109.5 . .
H31B C31 H31C 109.5 . .
C28 C32 H32A 109.5 . .
C28 C32 H32B 109.5 . .
H32A C32 H32B 109.5 . .
C28 C32 H32C 109.5 . .
H32A C32 H32C 109.5 . .
H32B C32 H32C 109.5 . .
O5 C33 O6 125.5(6) . .
O5 C33 C26 116.7(5) . .
O6 C33 C26 117.8(5) . .
O7 C34 O8 120.3(11) . .
O7 C34 C35 119.8(11) . .
O8 C34 C35 119.9(10) . .
O7 C34 La2 62.5(7) . .
O8 C34 La2 57.8(6) . .
C35 C34 La2 175.6(6) . .
C36 C35 C40 120.0 . .
C36 C35 C34 119.8(3) . .
C40 C35 C34 119.4(3) . .
C35 C36 C37 120.0 . .
C35 C36 C41 120.8 . .
C37 C36 C41 119.2 . .
C38 C37 C36 120.0 . .
C38 C37 C42 121.4 . .
C36 C37 C42 118.4 . .
C37 C38 C39 120.0 . .
C37 C38 B2 119.5(5) . .
C39 C38 B2 119.8(4) . .
C40 C39 C38 120.0 . .
C40 C39 C43 117.3 . .
C38 C39 C43 122.7 . .
C39 C40 C35 120.0 . .
C39 C40 C44 121.9 . .
C35 C40 C44 117.8 . .
C36 C41 H41A 109.5 . .
C36 C41 H41B 109.5 . .
H41A C41 H41B 109.5 . .
C36 C41 H41C 109.5 . .
H41A C41 H41C 109.5 . .
H41B C41 H41C 109.5 . .
C37 C42 H42A 109.5 . .
C37 C42 H42B 109.5 . .
H42A C42 H42B 109.5 . .
C37 C42 H42C 109.5 . .
H42A C42 H42C 109.5 . .
H42B C42 H42C 109.5 . .
C39 C43 H43A 109.5 . .
C39 C43 H43B 109.5 . .
H43A C43 H43B 109.5 . .
C39 C43 H43C 109.5 . .
H43A C43 H43C 109.5 . .
H43B C43 H43C 109.5 . .
C40 C44 H44A 109.5 . .
C40 C44 H44B 109.5 . .
H44A C44 H44B 109.5 . .
C40 C44 H44C 109.5 . .
H44A C44 H44C 109.5 . .
H44B C44 H44C 109.5 . .
C46 C45 C46 119.6(3) 3_565 .
C46 C45 B2 120.2(4) 3_565 .
C46 C45 B2 120.20(19) . .
C47 C46 C45 120.9 . .
C47 C46 C49 119.8(6) . .
C45 C46 C49 119.2(6) . .
C46 C47 C48 118.1 . .
C46 C47 C50 123.9(6) . .
C48 C47 C50 118.0(6) . .
C47 C48 C47 122.3(3) 3_565 .
C47 C48 C51 118.8(3) 3_565 .
C47 C48 C51 118.8 . .
C46 C49 H49A 109.5 . .
C46 C49 H49B 109.5 . .
H49A C49 H49B 109.5 . .
C46 C49 H49C 109.5 . .
H49A C49 H49C 109.5 . .
H49B C49 H49C 109.5 . .
C47 C50 H50A 109.5 . .
C47 C50 H50B 109.5 . .
H50A C50 H50B 109.5 . .
C47 C50 H50C 109.5 . .
H50A C50 H50C 109.5 . .
H50B C50 H50C 109.5 . .
O9 C51 O9 124.0(8) 3_565 .
O9 C51 C48 118.0(4) 3_565 .
O9 C51 C48 118.0(5) . .
O10 C52 O10 127.2(9) . 3_566
O10 C52 C53 116.4(4) . .
O10 C52 C53 116.4(5) 3_566 .
C54 C53 C54 120.3(3) . 3_566
C54 C53 C52 119.8 . .
C54 C53 C52 119.8(3) 3_566 .
C53 C54 C55 120.1 . .
C53 C54 C57 119.6 . .
C55 C54 C57 120.3 . .
C56 C55 C54 120.1 . .
C56 C55 C58 122.5 . .
C54 C55 C58 117.3 . .
C55 C56 C55 119.0(3) . 3_566
C55 C56 B3 120.5(3) . .
C55 C56 B3 120.5(6) 3_566 .
C54 C57 H57A 109.5 . .
C54 C57 H57B 109.5 . .
H57A C57 H57B 109.5 . .
C54 C57 H57C 109.5 . .
H57A C57 H57C 109.5 . .
H57B C57 H57C 109.5 . .
C55 C58 H58A 109.5 . .
C55 C58 H58B 109.5 . .
H58A C58 H58B 109.5 . .
C55 C58 H58C 109.5 . .
H58A C58 H58C 109.5 . .
H58B C58 H58C 109.5 . .
C60 C59 C64 120.0 . .
C60 C59 B3 119.9(6) . .
C64 C59 B3 120.1(6) . .
C59 C60 C61 120.0 . .
C59 C60 C65 122.8 . .
C61 C60 C65 117.0 . .
C62 C61 C60 120.0 . .
C62 C61 C66 120.2 . .
C60 C61 C66 119.7 . .
C61 C62 C63 120.0 . .
C61 C62 C69 119.5 . .
C63 C62 C69 120.5 . .
C64 C63 C62 120.0 . .
C64 C63 C67 120.3 . .
C62 C63 C67 119.7 . .
C63 C64 C59 120.0 . .
C63 C64 C68 117.1 . .
C59 C64 C68 122.9 . .
C60 C65 H65A 109.5 . .
C60 C65 H65B 109.5 . .
H65A C65 H65B 109.5 . .
C60 C65 H65C 109.5 . .
H65A C65 H65C 109.5 . .
H65B C65 H65C 109.5 . .
C61 C66 H66A 109.5 . .
C61 C66 H66B 109.5 . .
H66A C66 H66B 109.5 . .
C61 C66 H66C 109.5 . .
H66A C66 H66C 109.5 . .
H66B C66 H66C 109.5 . .
C63 C67 H67A 109.5 . .
C63 C67 H67B 109.5 . .
H67A C67 H67B 109.5 . .
C63 C67 H67C 109.5 . .
H67A C67 H67C 109.5 . .
H67B C67 H67C 109.5 . .
C64 C68 H68A 109.5 . .
C64 C68 H68B 109.5 . .
H68A C68 H68B 109.5 . .
C64 C68 H68C 109.5 . .
H68A C68 H68C 109.5 . .
H68B C68 H68C 109.5 . .
O12 C69 O11 122.3(8) . .
O12 C69 C62 122.8(7) . .
O11 C69 C62 114.8(6) . .
N1 C70 H70A 109.5 . .
N1 C70 H70B 109.5 . .
H70A C70 H70B 109.5 . .
N1 C70 H70C 109.5 . .
H70A C70 H70C 109.5 . .
H70B C70 H70C 109.5 . .
N1 C71 H71A 109.5 . .
N1 C71 H71B 109.5 . .
H71A C71 H71B 109.5 . .
N1 C71 H71C 109.5 . .
H71A C71 H71C 109.5 . .
H71B C71 H71C 109.5 . .
O13 C72 N1 121(2) . .
O13 C72 H72A 119.5 . .
N1 C72 H72A 119.5 . .
O16 C73 O16 126.2(14) 3_566 .
O16 C73 O15 116.9(7) 3_566 .
O16 C73 O15 116.9(7) . .
O16 C73 La2 168.2(9) 3_566 .
O16 C73 La2 65.2(5) . .
O15 C73 La2 51.9(2) . .
O16 C73 La2 65.2(5) 3_566 3_566
O16 C73 La2 168.2(9) . 3_566
O15 C73 La2 51.9(2) . 3_566
La2 C73 La2 103.7(4) . 3_566
C1 O1 La1 138.0(8) . .
C1 O2 La2 148.0(8) . .
C22 O3 La1 165.2(8) . 5_766
C22 O4 La1 129.4(7) . 7_755
C33 O5 La2 140.1(6) . 3_565
C33 O6 La1 144.0(6) . 3_565
C34 O7 La2 92.7(8) . .
C34 O8 La2 97.4(8) . .
C51 O9 La1 139.5(6) . 8_575
C52 O10 La2 148.2(6) . .
C69 O12 La1 141.4(7) . 8_576
C72 O13 La1 113.7(11) . .
C74 O14 La2 126(2) . .
C73 O15 La2 104.0(3) . 3_566
C73 O15 La2 104.0(3) . .
La2 O15 La2 152.0(5) 3_566 .
C73 O16 La1 145.0(8) . .
C73 O16 La2 90.3(7) . .
La1 O16 La2 124.6(3) . .
C71 N1 C70 122.2(17) . .
C71 N1 C72 119.6(18) . .
C70 N1 C72 117.5(18) . .
C12 B1 C23 120.5(9) . .
C12 B1 C5 120.6(9) . .
C23 B1 C5 118.9(9) . .
C45 B2 C38 120.2(7) . .
C45 B2 C38 120.2(6) . 3_565
C38 B2 C38 119.7(13) . 3_565
C56 B3 C59 118.7(8) . 3_566
C56 B3 C59 118.7(8) . .
C59 B3 C59 122.5(16) 3_566 .
N2 C75 H75A 109.5 . .
N2 C75 H75B 109.5 . .
H75A C75 H75B 109.5 . .
N2 C75 H75C 109.5 . .
H75A C75 H75C 109.5 . .
H75B C75 H75C 109.5 . .
N2 C76 H76A 109.5 . .
N2 C76 H76B 109.5 . .
H76A C76 H76B 109.5 . .
N2 C76 H76C 109.5 . .
H76A C76 H76C 109.5 . .
H76B C76 H76C 109.5 . .
C76 N2 C74 114(4) . .
C76 N2 C75 112(2) . .
C74 N2 C75 110(4) . .
O14 C74 N2 118(2) . .
O14 C74 H74A 120.8 . .
N2 C74 H74A 120.8 . .
C78 N3 C77 116(3) . .
N3 C77 H77A 109.5 . .
N3 C77 H77B 109.5 . .
H77A C77 H77B 109.5 . .
N3 C77 H77C 109.5 . .
H77A C77 H77C 109.5 . .
H77B C77 H77C 109.5 . .
N3 C78 H78A 109.5 . .
N3 C78 H78B 109.5 . .
H78A C78 H78B 109.5 . .
N3 C78 H78C 109.5 . .
H78A C78 H78C 109.5 . .
H78B C78 H78C 109.5 . .

loop_
_geom_bond_atom_site_label_1
_geom_bond_atom_site_label_2
_geom_bond_distance
_geom_bond_site_symmetry_2
La1 O3 2.425(9) 5_766
La1 O6 2.446(8) 3_565
La1 O4 2.456(9) 7_766
La1 O1 2.462(8) .
La1 O16 2.481(7) .
La1 O12 2.564(10) 8_675
La1 O9 2.593(7) 8_676
La1 O13 2.643(12) .
La2 O10 2.472(9) .
La2 O5 2.474(9) 3_565
La2 O2 2.475(8) .
La2 O15 2.487(3) .
La2 O8 2.554(10) .
La2 O17 2.624(10) .
La2 O14 2.626(11) .
La2 O7 2.657(10) .
La2 O16 2.784(8) .
La2 C34 2.992(12) .
La2 C73 3.067(9) .
C1 O1 1.255(14) .
C1 O2 1.262(14) .
C1 C2 1.518(12) .
C2 C3 1.3900 .
C2 C7 1.3900 .
C3 C4 1.3900 .
C3 C8 1.5625 .
C4 C5 1.3900 .
C4 C9 1.5335 .
C5 C6 1.3900 .
C5 B1 1.620(15) .
C6 C7 1.3900 .
C6 C10 1.5364 .
C7 C11 1.5578 .
C8 H8A 0.9600 .
C8 H8B 0.9600 .
C8 H8C 0.9600 .
C9 H9A 0.9600 .
C9 H9B 0.9600 .
C9 H9C 0.9600 .
C10 H10A 0.9600 .
C10 H10B 0.9600 .
C10 H10C 0.9600 .
C11 H11A 0.9600 .
C11 H11B 0.9600 .
C11 H11C 0.9600 .
C12 C13 1.3900 .
C12 C17 1.3900 .
C12 B1 1.613(14) .
C13 C14 1.3900 .
C13 C18 1.5564 .
C14 C15 1.3900 .
C14 C19 1.5513 .
C15 C16 1.3900 .
C15 C22 1.5210 .
C16 C17 1.3900 .
C16 C20 1.5466 .
C17 C21 1.5453 .
C18 H18A 0.9600 .
C18 H18B 0.9600 .
C18 H18C 0.9600 .
C19 H19A 0.9600 .
C19 H19B 0.9600 .
C19 H19C 0.9600 .
C20 H20A 0.9600 .
C20 H20B 0.9600 .
C20 H20C 0.9600 .
C21 H21A 0.9600 .
C21 H21B 0.9600 .
C21 H21C 0.9600 .
C22 O3 1.245(11) .
C22 O4 1.245(12) .
C23 C24 1.3900 .
C23 C28 1.3900 .
C23 B1 1.615(14) .
C24 C25 1.3900 .
C24 C29 1.5465 .
C25 C26 1.3900 .
C25 C30 1.5503 .
C26 C27 1.3900 .
C26 C33 1.5196 .
C27 C28 1.3900 .
C27 C31 1.5446 .
C28 C32 1.5402 .
C29 H29A 0.9600 .
C29 H29B 0.9600 .
C29 H29C 0.9600 .
C30 H30A 0.9600 .
C30 H30B 0.9600 .
C30 H30C 0.9600 .
C31 H31A 0.9600 .
C31 H31B 0.9600 .
C31 H31C 0.9600 .
C32 H32A 0.9600 .
C32 H32B 0.9600 .
C32 H32C 0.9600 .
C33 O5 1.256(11) .
C33 O6 1.259(10) .
C34 O7 1.256(14) .
C34 O8 1.264(15) .
C34 C35 1.503(12) .
C35 C36 1.3900 .
C35 C40 1.3900 .
C36 C37 1.3900 .
C36 C41 1.5572 .
C37 C38 1.3900 .
C37 C42 1.5602 .
C38 C39 1.3900 .
C38 B2 1.637(11) .
C39 C40 1.3900 .
C39 C43 1.5789 .
C40 C44 1.5368 .
C41 H41A 0.9600 .
C41 H41B 0.9600 .
C41 H41C 0.9600 .
C42 H42A 0.9600 .
C42 H42B 0.9600 .
C42 H42C 0.9600 .
C43 H43A 0.9600 .
C43 H43B 0.9600 .
C43 H43C 0.9600 .
C44 H44A 0.9600 .
C44 H44B 0.9600 .
C44 H44C 0.9600 .
C45 C46 1.400(11) 3_565
C45 C46 1.4004 .
C45 B2 1.59(2) .
C46 C47 1.3903 .
C46 C49 1.541(14) .
C47 C48 1.4015 .
C47 C50 1.538(14) .
C48 C47 1.402(14) 3_565
C48 C51 1.5353 .
C49 H49A 0.9600 .
C49 H49B 0.9600 .
C49 H49C 0.9600 .
C50 H50A 0.9600 .
C50 H50B 0.9600 .
C50 H50C 0.9600 .
C51 O9 1.260(10) 3_565
C51 O9 1.260(9) .
C52 O10 1.238(10) .
C52 O10 1.238(10) 3_566
C52 C53 1.5140 .
C53 C54 1.3840 .
C53 C54 1.384(11) 3_566
C54 C55 1.4043 .
C54 C57 1.5486 .
C55 C56 1.4029 .
C55 C58 1.5287 .
C56 C55 1.403(12) 3_566
C56 B3 1.59(2) .
C57 H57A 0.9600 .
C57 H57B 0.9600 .
C57 H57C 0.9600 .
C58 H58A 0.9600 .
C58 H58B 0.9600 .
C58 H58C 0.9600 .
C59 C60 1.3900 .
C59 C64 1.3900 .
C59 B3 1.608(12) .
C60 C61 1.3900 .
C60 C65 1.5381 .
C61 C62 1.3900 .
C61 C66 1.5393 .
C62 C63 1.3900 .
C62 C69 1.4886 .
C63 C64 1.3900 .
C63 C67 1.5859 .
C64 C68 1.5495 .
C65 H65A 0.9600 .
C65 H65B 0.9600 .
C65 H65C 0.9600 .
C66 H66A 0.9600 .
C66 H66B 0.9600 .
C66 H66C 0.9600 .
C67 H67A 0.9600 .
C67 H67B 0.9600 .
C67 H67C 0.9600 .
C68 H68A 0.9600 .
C68 H68B 0.9600 .
C68 H68C 0.9600 .
C69 O12 1.195(13) .
C69 O11 1.347(14) .
C70 N1 1.41(2) .
C70 H70A 0.9600 .
C70 H70B 0.9600 .
C70 H70C 0.9600 .
C71 N1 1.38(2) .
C71 H71A 0.9600 .
C71 H71B 0.9600 .
C71 H71C 0.9600 .
C72 O13 1.24(2) .
C72 N1 1.465(13) .
C72 H72A 0.9300 .
C73 O16 1.271(10) 3_566
C73 O16 1.271(10) .
C73 O15 1.292(18) .
C73 La2 3.067(9) 3_566
O3 La1 2.425(9) 5_766
O4 La1 2.456(9) 7_755
O5 La2 2.474(9) 3_565
O6 La1 2.446(8) 3_565
O9 La1 2.593(7) 8_575
O12 La1 2.564(10) 8_576
O14 C74 1.298(15) .
O15 La2 2.487(3) 3_566
B2 C38 1.637(11) 3_565
B3 C59 1.608(12) 3_566
C75 N2 1.531(15) .
C75 H75A 0.9600 .
C75 H75B 0.9600 .
C75 H75C 0.9600 .
C76 N2 1.499(15) .
C76 H76A 0.9600 .
C76 H76B 0.9600 .
C76 H76C 0.9600 .
N2 C74 1.519(15) .
C74 H74A 0.9300 .
N3 C78 1.52(3) .
N3 C77 1.53(3) .
C77 H77A 0.9600 .
C77 H77B 0.9600 .
C77 H77C 0.9600 .
C78 H78A 0.9600 .
C78 H78B 0.9600 .
C78 H78C 0.9600 .
O18 O19 1.46(11) .
